data_1001439
loop_
_publ_author_name
'Leclaire, A'
'Borel, M M'
'Grandin, A'
'Raveau, B'

_publ_section_title
;
Na~x~MoP~2~O~7~, a mixed valence molybdenum diphosphate with a tunnel
structure
;
_journal_coden_ASTM ZEKRDZ
_journal_name_full
;
Zeitschrift fuer Kristallographie (149,1979-)
;
_journal_page_first 247
_journal_page_last 255
_journal_volume 184
_journal_year 1988
_chemical_formula_structural 'Na.3 Mo (P2 O7)'
_chemical_formula_sum 'Mo Na0.3 O7 P2'
_chemical_name_systematic 'Sodium molybdenum diphosphate (.3/1/1)'
_space_group_IT_number 2
_symmetry_cell_setting triclinic
_symmetry_Int_Tables_number 2
_symmetry_space_group_name_Hall '-P 1'
_symmetry_space_group_name_H-M 'P -1'
_cell_angle_alpha 91.400(5)
_cell_angle_beta 92.466(8)
_cell_angle_gamma 106.551(9)
_cell_formula_units_Z 2
_cell_length_a 4.8813(6)
_cell_length_b 7.0110(5)
_cell_length_c 8.2563(4)
_cell_volume 270.4
_refine_ls_R_factor_all 0.03
_cod_original_formula_sum 'Mo Na.3 O7 P2'
_cod_database_code 1001439

loop_
_symmetry_equiv_pos_as_xyz
x,y,z
-x,-y,-z

loop_
_atom_site_label
_atom_site_type_symbol
_atom_site_symmetry_multiplicity
_atom_site_Wyckoff_symbol
_atom_site_fract_x
_atom_site_fract_y
_atom_site_fract_z
_atom_site_occupancy
_atom_site_attached_hydrogens
_atom_site_calc_flag
Mo1 Mo4+ 1 a 0. 0. 0. 1. 0 d
Mo2 Mo4+ 1 h 0.5 0.5 0.5 1. 0 d
P1 P5+ 2 i -0.38075(9) 0.24019(6) 0.19526(5) 1. 0 d
P2 P5+ 2 i 0.02281(9) -0.36972(6) 0.25600(5) 1. 0 d
O1 O2- 2 i -0.18760(33) 0.10297(22) 0.18306(18) 1. 0 d
O2 O2- 2 i 0.10535(34) -0.19509(22) 0.14722(20) 1. 0 d
O3 O2- 2 i 0.37337(30) 0.18907(22) 0.06736(19) 1. 0 d
O4 O2- 2 i 0.12703(33) 0.32130(23) 0.59689(19) 1. 0 d
O5 O2- 2 i 0.27468(35) 0.55597(26) 0.29875(19) 1. 0 d
O6 O2- 2 i 0.52932(35) 0.24450(22) 0.36858(17) 1. 0 d
O7 O2- 2 i -0.20427(31) 0.45792(20) 0.14898(17) 1. 0 d
Na1 Na1+ 2 i -0.0956(28) 0.0080(7) 0.4766(9) 0.3 0 d

loop_
_atom_type_symbol
_atom_type_oxidation_number
Mo4+ 3.700
P5+ 5.000
O2- -2.000
Na1+ 1.000
